data_7123285
loop_
_publ_author_name
'Gu, Nina Xiao'
'Ung, Ga\"el'
'Peters, Jonas C.'

_publ_section_title
;
 Catalytic hydrazine disproportionation mediated by a thiolate-bridged VFe
 complex
;
_journal_name_full 'Chemical Communications'
_journal_paper_doi 10.1039/C9CC00345B
_journal_year 2019
_chemical_formula_moiety 'C41 H29 N P S3 V'
_chemical_formula_sum 'C41 H29 N P S3 V'
_chemical_formula_weight 713.74
_space_group_crystal_system monoclinic
_space_group_IT_number 15
_space_group_name_Hall '-C 2yc'
_space_group_name_H-M_alt 'C 1 2/c 1'
_symmetry_space_group_name_Hall '-C 2yc'
_symmetry_space_group_name_H-M 'C 1 2/c 1'
_atom_sites_solution_hydrogens geom
_atom_sites_solution_primary direct
_audit_creation_date 2018-11-08
_audit_creation_method
;
Olex2 1.2
(compiled 2018.05.29 svn.r3508 for OlexSys, GUI svn.r5506)
;
_audit_update_record
;
2019-01-15 deposited with the CCDC.    2019-04-08 downloaded from the CCDC.
;
_cell_angle_alpha 90
_cell_angle_beta 95.257(3)
_cell_angle_gamma 90
_cell_formula_units_Z 8
_cell_length_a 23.1043(11)
_cell_length_b 17.8047(9)
_cell_length_c 16.7185(9)
_cell_measurement_reflns_used 9877
_cell_measurement_temperature 100(2)
_cell_measurement_theta_max 77.912
_cell_measurement_theta_min 3.136
_cell_volume 6848.5(6)
_computing_cell_refinement 'SAINT v8.37A (Bruker, 2015)'
_computing_data_reduction 'SAINT v8.37A (Bruker, 2015)'
_computing_molecular_graphics 'Olex2 (Dolomanov et al., 2009)'
_computing_publication_material 'Olex2 (Dolomanov et al., 2009)'
_computing_structure_refinement 'XL (Sheldrick, 2008)'
_computing_structure_solution 'XT (Sheldrick, 2015)'
_diffrn_ambient_temperature 99.98
_diffrn_measured_fraction_theta_full 1.000
_diffrn_measured_fraction_theta_max 0.995
_diffrn_measurement_device_type 'Bruker APEX-II CCD'
_diffrn_measurement_method '\f and \w scans'
_diffrn_radiation_type CuK\a
_diffrn_radiation_wavelength 1.54178
_diffrn_reflns_av_R_equivalents 0.0849
_diffrn_reflns_av_unetI/netI 0.0544
_diffrn_reflns_Laue_measured_fraction_full 1.000
_diffrn_reflns_Laue_measured_fraction_max 0.995
_diffrn_reflns_limit_h_max 28
_diffrn_reflns_limit_h_min -28
_diffrn_reflns_limit_k_max 20
_diffrn_reflns_limit_k_min -22
_diffrn_reflns_limit_l_max 20
_diffrn_reflns_limit_l_min -19
_diffrn_reflns_number 42384
_diffrn_reflns_point_group_measured_fraction_full 1.000
_diffrn_reflns_point_group_measured_fraction_max 0.995
_diffrn_reflns_theta_full 67.679
_diffrn_reflns_theta_max 74.605
_diffrn_reflns_theta_min 3.138
_diffrn_standards_number 0
_exptl_absorpt_coefficient_mu 4.809
_exptl_absorpt_correction_T_max 0.7542
_exptl_absorpt_correction_T_min 0.5675
_exptl_absorpt_correction_type multi-scan
_exptl_absorpt_process_details
'SADABS-2014/5 (Bruker,2014/5) was used for absorption correction. wR2(int) was 0.0990 before and 0.0792 after correction. The Ratio of minimum to maximum transmission is 0.7525. The \l/2 correction factor is Not present.'
_exptl_crystal_colour orange
_exptl_crystal_colour_primary orange
_exptl_crystal_density_diffrn 1.384
_exptl_crystal_description plate
_exptl_crystal_F_000 2944
_exptl_crystal_size_max 0.18
_exptl_crystal_size_mid 0.08
_exptl_crystal_size_min 0.03
_refine_diff_density_max 1.789
_refine_diff_density_min -0.391
_refine_diff_density_rms 0.079
_refine_ls_extinction_method none
_refine_ls_goodness_of_fit_ref 1.035
_refine_ls_hydrogen_treatment constr
_refine_ls_matrix_type full
_refine_ls_number_parameters 498
_refine_ls_number_reflns 6995
_refine_ls_number_restraints 187
_refine_ls_restrained_S_all 1.025
_refine_ls_R_factor_all 0.0915
_refine_ls_R_factor_gt 0.0581
_refine_ls_shift/su_max 0.001
_refine_ls_shift/su_mean 0.000
_refine_ls_structure_factor_coef Fsqd
_refine_ls_weighting_details 'w=1/[\s^2^(Fo^2^)+(0.0600P)^2^+21.6430P] where P=(Fo^2^+2Fc^2^)/3'
_refine_ls_weighting_scheme calc
_refine_ls_wR_factor_gt 0.1299
_refine_ls_wR_factor_ref 0.1479
_reflns_Friedel_coverage 0.000
_reflns_number_gt 5007
_reflns_number_total 6995
_reflns_threshold_expression 'I > 2\s(I)'
_cod_data_source_file c9cc00345b2.cif
_cod_data_source_block compound11
_cod_database_code 7123285
_shelx_shelxl_version_number 2014/7
_shelx_space_group_comment
;
The symmetry employed for this shelxl refinement is uniquely defined
by the following loop, which should always be used as a source of
symmetry information in preference to the above space-group names.
They are only intended as comments.
;
_shelx_estimated_absorpt_t_max 0.869
_shelx_estimated_absorpt_t_min 0.478
_olex2_refinement_description
;
1. Fixed Uiso
 At 1.2 times of:
  All C(H) groups, All C(H,H) groups
2. Rigid bond restraints
 C38, C39, C40, C41, C42, C43, C36, C37
 with sigma for 1-2 distances of 0.01 and sigma for 1-3 distances of 0.01
 C18, C19, C20, C21, C22, C23
 with sigma for 1-2 distances of 0.01 and sigma for 1-3 distances of 0.01
 C24, C25, C26, C27, C28, C29
 with sigma for 1-2 distances of 0.01 and sigma for 1-3 distances of 0.01
3. Uiso/Uaniso restraints and constraints
C36 \\sim C38 \\sim C39 \\sim C40 \\sim C41 \\sim C42 \\sim C43 \\sim C37:
within 1.7A with sigma of 0.04 and sigma for terminal atoms of 0.08
C18 \\sim C19 \\sim C20 \\sim C21 \\sim C22 \\sim C23: within 1.7A with sigma
of 0.04 and sigma for terminal atoms of 0.08
C24 \\sim C25 \\sim C26 \\sim C27 \\sim C28 \\sim C29: within 1.7A with sigma
of 0.04 and sigma for terminal atoms of 0.08
4. Others
 Sof(H38A)=Sof(C36)=Sof(H36)=Sof(C37)=Sof(H37)=1-FVAR(1)
 Sof(H38)=Sof(C42)=Sof(H42)=Sof(C43)=Sof(H43)=FVAR(1)
 Sof(C25)=Sof(H25)=Sof(C26)=Sof(H26)=Sof(C29)=Sof(C24)=Sof(H24)=Sof(C27)=
 Sof(H27)=Sof(C28)=Sof(H28)=1-FVAR(2)
 Sof(C23)=Sof(C22)=Sof(H22)=Sof(C18)=Sof(H18)=Sof(C21)=Sof(H21)=Sof(C19)=
 Sof(H19)=Sof(C20)=Sof(H20)=FVAR(2)
5.a Aromatic/amide H refined with riding coordinates:
 C15(H15), C1(H1), C47(H47), C31(H31), C22(H22), C13(H13), C10(H10), C14(H14),
 C6(H6), C18(H18), C2(H2), C33(H33), C7(H7), C46(H46), C3(H3), C45(H45),
 C32(H32), C9(H9), C21(H21), C5(H5), C4(H4), C19(H19), C20(H20), C8(H8),
 C38(H38), C38(H38A), C39(H39), C40(H40), C42(H42), C43(H43), C36(H36),
 C37(H37), C25(H25), C26(H26), C24(H24), C27(H27), C28(H28)
;
_olex2_submission_special_instructions 'No special instructions were received'

loop_
_space_group_symop_operation_xyz
'x, y, z'
'-x, y, -z+1/2'
'x+1/2, y+1/2, z'
'-x+1/2, y+1/2, -z+1/2'
'-x, -y, -z'
'x, -y, z-1/2'
'-x+1/2, -y+1/2, -z'
'x+1/2, -y+1/2, z-1/2'

loop_
_atom_site_label
_atom_site_type_symbol
_atom_site_fract_x
_atom_site_fract_y
_atom_site_fract_z
_atom_site_U_iso_or_equiv
_atom_site_adp_type
_atom_site_occupancy
_atom_site_site_symmetry_order
_atom_site_calc_flag
_atom_site_refinement_flags_posn
_atom_site_refinement_flags_adp
_atom_site_refinement_flags_occupancy
_atom_site_disorder_assembly
_atom_site_disorder_group
V1 V 0.66589(3) 0.54608(3) 0.63418(4) 0.03044(17) Uani 1 1 d . . . . .
S1 S 0.74981(4) 0.57683(5) 0.57753(6) 0.0317(2) Uani 1 1 d . . . . .
S2 S 0.63491(4) 0.42384(5) 0.63901(6) 0.0323(2) Uani 1 1 d . . . . .
P1 P 0.73023(4) 0.50884(5) 0.74454(6) 0.0306(2) Uani 1 1 d . . . . .
S3 S 0.63615(5) 0.63249(6) 0.72379(7) 0.0489(3) Uani 1 1 d . . . . .
N1 N 0.60530(13) 0.56810(18) 0.5317(2) 0.0391(8) Uani 1 1 d . . . . .
C17 C 0.81004(15) 0.56287(19) 0.6493(2) 0.0287(8) Uani 1 1 d . . . . .
C35 C 0.67915(15) 0.3730(2) 0.7129(2) 0.0292(8) Uani 1 1 d . . . . .
C23 C 0.6224(8) 0.2562(17) 0.6719(19) 0.028(4) Uani 0.63(5) 1 d . U P A 1
C30 C 0.67147(16) 0.2955(2) 0.7195(2) 0.0333(8) Uani 1 1 d . . . . .
C11 C 0.87607(16) 0.6180(2) 0.5512(2) 0.0383(9) Uani 1 1 d . . . . .
C12 C 0.86626(16) 0.5840(2) 0.6300(2) 0.0342(8) Uani 1 1 d . . . . .
C34 C 0.72364(16) 0.4087(2) 0.7625(2) 0.0339(8) Uani 1 1 d . . . . .
C16 C 0.80412(16) 0.5322(2) 0.7256(2) 0.0315(8) Uani 1 1 d . . . . .
C15 C 0.85207(19) 0.5253(2) 0.7816(3) 0.0444(10) Uani 1 1 d . . . . .
H15 H 0.8472 0.5058 0.8335 0.053 Uiso 1 1 calc R . . . .
C48 C 0.7170(2) 0.5618(2) 0.8332(3) 0.0430(10) Uani 1 1 d . . . . .
C1 C 0.55180(17) 0.5961(3) 0.5372(3) 0.0498(11) Uani 1 1 d . . . . .
H1 H 0.5417 0.6128 0.5881 0.060 Uiso 1 1 calc R . . . .
C47 C 0.7466(2) 0.5515(3) 0.9091(3) 0.0534(13) Uani 1 1 d . . . . .
H47 H 0.7731 0.5110 0.9186 0.064 Uiso 1 1 calc R . . . .
C49 C 0.6768(2) 0.6207(2) 0.8188(3) 0.0468(11) Uani 1 1 d . . . . .
C31 C 0.70844(18) 0.2552(2) 0.7743(3) 0.0458(10) Uani 1 1 d . . . . .
H31 H 0.7042 0.2023 0.7776 0.055 Uiso 1 1 calc R . . . .
C22 C 0.6375(8) 0.2058(13) 0.6161(14) 0.044(4) Uani 0.63(5) 1 d . U P A 1
H22 H 0.6773 0.1963 0.6099 0.053 Uiso 0.63(5) 1 calc R . P A 1
C13 C 0.91322(17) 0.5754(2) 0.6876(3) 0.0421(10) Uani 1 1 d . . . . .
H13 H 0.9508 0.5900 0.6748 0.050 Uiso 1 1 calc R . . . .
C10 C 0.90225(18) 0.5782(3) 0.4938(3) 0.0513(11) Uani 1 1 d . . . . .
H10 H 0.9134 0.5274 0.5033 0.062 Uiso 1 1 calc R . . . .
C14 C 0.90672(19) 0.5464(3) 0.7627(3) 0.0486(11) Uani 1 1 d . . . . .
H14 H 0.9394 0.5410 0.8010 0.058 Uiso 1 1 calc R . . . .
C6 C 0.86008(18) 0.6926(3) 0.5347(3) 0.0500(11) Uani 1 1 d . . . . .
H6 H 0.8420 0.7209 0.5738 0.060 Uiso 1 1 calc R . . . .
C18 C 0.5647(8) 0.2657(10) 0.6855(11) 0.040(3) Uani 0.63(5) 1 d . U P A 1
H18 H 0.5544 0.2995 0.7258 0.048 Uiso 0.63(5) 1 calc R . P A 1
C2 C 0.51112(18) 0.6013(3) 0.4723(3) 0.0564(13) Uani 1 1 d . . . . .
H2 H 0.4737 0.6214 0.4785 0.068 Uiso 1 1 calc R . . . .
C33 C 0.7588(2) 0.3671(2) 0.8182(3) 0.0505(11) Uani 1 1 d . . . . .
H33 H 0.7881 0.3915 0.8524 0.061 Uiso 1 1 calc R . . . .
C44 C 0.6693(2) 0.6720(2) 0.8818(3) 0.0586(15) Uani 1 1 d . . . . .
C7 C 0.8701(2) 0.7258(3) 0.4627(3) 0.0650(15) Uani 1 1 d . . . . .
H7 H 0.8591 0.7766 0.4525 0.078 Uiso 1 1 calc R . . . .
C46 C 0.7367(3) 0.6017(3) 0.9707(3) 0.0691(17) Uani 1 1 d . . . . .
H46 H 0.7558 0.5946 1.0229 0.083 Uiso 1 1 calc R . . . .
C3 C 0.5248(2) 0.5773(3) 0.3979(3) 0.0585(13) Uani 1 1 d . . . . .
H3 H 0.4972 0.5804 0.3523 0.070 Uiso 1 1 calc R . . . .
C45 C 0.6995(3) 0.6609(3) 0.9563(3) 0.0692(17) Uani 1 1 d . . . . .
H45 H 0.6943 0.6953 0.9984 0.083 Uiso 1 1 calc R . . . .
C32 C 0.7510(2) 0.2905(3) 0.8239(3) 0.0609(14) Uani 1 1 d . . . . .
H32 H 0.7749 0.2621 0.8620 0.073 Uiso 1 1 calc R . . . .
C9 C 0.9124(2) 0.6137(4) 0.4203(3) 0.0655(15) Uani 1 1 d . . . . .
H9 H 0.9309 0.5868 0.3808 0.079 Uiso 1 1 calc R . . . .
C21 C 0.5933(10) 0.1673(12) 0.5671(12) 0.055(4) Uani 0.63(5) 1 d . U P A 1
H21 H 0.6030 0.1344 0.5257 0.066 Uiso 0.63(5) 1 calc R . P A 1
C5 C 0.6178(2) 0.5452(3) 0.4594(3) 0.0604(14) Uani 1 1 d . . . . .
H5 H 0.6554 0.5252 0.4544 0.072 Uiso 1 1 calc R . . . .
C4 C 0.5793(2) 0.5489(4) 0.3915(3) 0.0700(16) Uani 1 1 d . . . . .
H4 H 0.5903 0.5320 0.3412 0.084 Uiso 1 1 calc R . . . .
C19 C 0.5235(5) 0.2269(8) 0.6414(13) 0.046(3) Uani 0.63(5) 1 d . U P A 1
H19 H 0.4840 0.2327 0.6519 0.055 Uiso 0.63(5) 1 calc R . P A 1
C20 C 0.5371(7) 0.1790(10) 0.5813(10) 0.049(3) Uani 0.63(5) 1 d . U P A 1
H20 H 0.5069 0.1538 0.5495 0.058 Uiso 0.63(5) 1 calc R . P A 1
C8 C 0.8956(2) 0.6861(4) 0.4063(4) 0.0741(17) Uani 1 1 d . . . . .
H8 H 0.9019 0.7091 0.3566 0.089 Uiso 1 1 calc R . . . .
C38 C 0.5590(3) 0.8630(4) 0.8403(5) 0.097(2) Uani 1 1 d . U . . .
H38 H 0.5370 0.9062 0.8514 0.116 Uiso 0.47(2) 1 calc R . P B 1
H38A H 0.5330 0.9011 0.8197 0.116 Uiso 0.53(2) 1 calc R . P B 2
C39 C 0.6172(2) 0.8706(3) 0.8470(3) 0.0614(13) Uani 1 1 d . U . . .
H39 H 0.6339 0.9191 0.8430 0.074 Uiso 1 1 calc R . . . .
C40 C 0.6528(2) 0.8088(3) 0.8598(3) 0.0521(11) Uani 1 1 d . U . . .
H40 H 0.6938 0.8156 0.8630 0.063 Uiso 1 1 calc R . . . .
C41 C 0.6309(2) 0.7377(3) 0.8679(3) 0.0624(14) Uani 1 1 d . U . . .
C42 C 0.5643(8) 0.7365(8) 0.8357(13) 0.063(4) Uani 0.47(2) 1 d . U P B 1
H42 H 0.5463 0.6889 0.8264 0.076 Uiso 0.47(2) 1 calc R . P B 1
C43 C 0.5297(8) 0.8015(9) 0.8198(16) 0.080(4) Uani 0.47(2) 1 d . U P B 1
H43 H 0.4905 0.8007 0.7973 0.095 Uiso 0.47(2) 1 calc R . P B 1
C36 C 0.5770(6) 0.7243(8) 0.8815(14) 0.068(4) Uani 0.53(2) 1 d . U P B 2
H36 H 0.5648 0.6762 0.8981 0.082 Uiso 0.53(2) 1 calc R . P B 2
C37 C 0.5387(6) 0.7840(9) 0.8705(15) 0.085(5) Uani 0.53(2) 1 d . U P B 2
H37 H 0.4994 0.7773 0.8813 0.102 Uiso 0.53(2) 1 calc R . P B 2
C25 C 0.5295(14) 0.218(2) 0.607(4) 0.067(8) Uani 0.37(5) 1 d . U P A 2
H25 H 0.4889 0.2274 0.6064 0.081 Uiso 0.37(5) 1 calc R . P A 2
C26 C 0.552(2) 0.168(2) 0.558(3) 0.066(8) Uani 0.37(5) 1 d . U P A 2
H26 H 0.5261 0.1385 0.5228 0.079 Uiso 0.37(5) 1 calc R . P A 2
C29 C 0.6324(15) 0.249(3) 0.664(3) 0.029(5) Uani 0.37(5) 1 d . U P A 2
C24 C 0.5727(14) 0.2590(17) 0.664(3) 0.049(6) Uani 0.37(5) 1 d . U P A 2
H24 H 0.5587 0.2934 0.7007 0.058 Uiso 0.37(5) 1 calc R . P A 2
C27 C 0.611(2) 0.1578(19) 0.559(2) 0.052(6) Uani 0.37(5) 1 d . U P A 2
H27 H 0.6255 0.1214 0.5237 0.062 Uiso 0.37(5) 1 calc R . P A 2
C28 C 0.6492(15) 0.1982(17) 0.607(2) 0.028(5) Uani 0.37(5) 1 d . U P A 2
H28 H 0.6895 0.1918 0.6017 0.034 Uiso 0.37(5) 1 calc R . P A 2

loop_
_atom_site_aniso_label
_atom_site_aniso_U_11
_atom_site_aniso_U_22
_atom_site_aniso_U_33
_atom_site_aniso_U_23
_atom_site_aniso_U_13
_atom_site_aniso_U_12
V1 0.0291(3) 0.0182(3) 0.0455(4) -0.0009(3) 0.0113(3) -0.0014(2)
S1 0.0302(4) 0.0276(5) 0.0377(5) 0.0046(4) 0.0062(4) -0.0053(3)
S2 0.0282(4) 0.0219(4) 0.0472(5) 0.0025(4) 0.0060(4) -0.0045(3)
P1 0.0391(5) 0.0216(5) 0.0326(5) -0.0038(4) 0.0111(4) -0.0075(4)
S3 0.0523(6) 0.0285(5) 0.0695(8) -0.0096(5) 0.0257(5) 0.0031(4)
N1 0.0300(16) 0.0265(17) 0.061(2) 0.0014(15) 0.0058(15) -0.0012(13)
C17 0.0319(18) 0.0183(18) 0.036(2) -0.0055(14) 0.0063(15) -0.0082(13)
C35 0.0290(17) 0.0235(18) 0.036(2) 0.0004(15) 0.0104(15) -0.0023(14)
C23 0.015(5) 0.015(6) 0.053(9) 0.001(4) 0.007(5) 0.000(4)
C30 0.0332(19) 0.0238(19) 0.044(2) 0.0001(16) 0.0082(16) -0.0051(14)
C11 0.0289(18) 0.046(3) 0.041(2) -0.0001(18) 0.0049(16) -0.0183(16)
C12 0.0360(19) 0.0244(19) 0.043(2) -0.0041(16) 0.0058(16) -0.0092(15)
C34 0.0363(19) 0.027(2) 0.039(2) 0.0004(16) 0.0081(16) -0.0063(15)
C16 0.0387(19) 0.0222(19) 0.034(2) -0.0053(15) 0.0052(16) -0.0085(15)
C15 0.052(2) 0.045(3) 0.036(2) -0.0010(18) 0.0007(19) -0.0189(19)
C48 0.063(3) 0.028(2) 0.042(2) -0.0080(17) 0.023(2) -0.0162(18)
C1 0.030(2) 0.045(3) 0.075(3) -0.003(2) 0.008(2) 0.0027(18)
C47 0.088(3) 0.040(3) 0.036(2) -0.0048(19) 0.024(2) -0.025(2)
C49 0.067(3) 0.030(2) 0.049(3) -0.0109(19) 0.035(2) -0.020(2)
C31 0.049(2) 0.024(2) 0.063(3) 0.0107(19) -0.006(2) -0.0086(17)
C22 0.034(5) 0.051(8) 0.050(7) -0.007(5) 0.023(4) -0.008(5)
C13 0.034(2) 0.044(2) 0.048(2) -0.0047(19) 0.0025(18) -0.0184(18)
C10 0.040(2) 0.060(3) 0.056(3) -0.003(2) 0.013(2) -0.010(2)
C14 0.043(2) 0.055(3) 0.045(2) 0.002(2) -0.0083(19) -0.019(2)
C6 0.043(2) 0.043(3) 0.063(3) 0.013(2) 0.002(2) -0.0166(19)
C18 0.022(5) 0.030(5) 0.071(7) -0.012(5) 0.020(4) -0.004(3)
C2 0.030(2) 0.052(3) 0.086(4) 0.001(3) 0.001(2) 0.0023(19)
C33 0.061(3) 0.033(2) 0.054(3) 0.006(2) -0.013(2) -0.017(2)
C44 0.087(4) 0.029(2) 0.068(3) -0.018(2) 0.054(3) -0.024(2)
C7 0.050(3) 0.065(4) 0.079(4) 0.032(3) 0.000(3) -0.022(2)
C46 0.123(5) 0.049(3) 0.041(3) -0.015(2) 0.034(3) -0.037(3)
C3 0.042(2) 0.059(3) 0.072(3) 0.013(3) -0.004(2) -0.004(2)
C45 0.124(5) 0.042(3) 0.049(3) -0.018(2) 0.053(3) -0.032(3)
C32 0.069(3) 0.037(3) 0.072(3) 0.018(2) -0.018(3) -0.014(2)
C9 0.044(3) 0.101(5) 0.054(3) 0.004(3) 0.018(2) -0.009(3)
C21 0.061(9) 0.052(8) 0.055(6) -0.011(5) 0.018(6) -0.025(6)
C5 0.040(2) 0.086(4) 0.055(3) -0.005(3) 0.007(2) 0.016(2)
C4 0.042(3) 0.110(5) 0.057(3) -0.006(3) -0.004(2) 0.011(3)
C19 0.025(4) 0.036(5) 0.076(9) 0.003(5) 0.002(4) -0.012(3)
C20 0.046(6) 0.037(7) 0.062(7) 0.001(6) -0.003(5) -0.023(5)
C8 0.048(3) 0.095(5) 0.080(4) 0.034(4) 0.014(3) -0.014(3)
C38 0.078(4) 0.063(4) 0.157(6) -0.046(4) 0.046(4) 0.007(3)
C39 0.076(3) 0.048(3) 0.063(3) -0.008(2) 0.016(3) -0.004(2)
C40 0.071(3) 0.041(3) 0.046(3) -0.006(2) 0.016(2) -0.013(2)
C41 0.075(3) 0.042(3) 0.078(3) -0.026(2) 0.051(3) -0.015(2)
C42 0.077(6) 0.038(5) 0.082(10) -0.015(6) 0.046(7) -0.004(5)
C43 0.078(6) 0.052(7) 0.119(13) -0.008(7) 0.064(8) 0.004(4)
C36 0.054(6) 0.051(6) 0.105(12) -0.025(7) 0.039(7) -0.004(4)
C37 0.051(6) 0.067(7) 0.142(14) -0.019(8) 0.041(8) 0.003(4)
C25 0.052(10) 0.037(13) 0.11(2) 0.044(12) -0.016(11) -0.012(8)
C26 0.067(14) 0.046(12) 0.078(16) 0.034(9) -0.031(13) -0.021(11)
C29 0.031(10) 0.015(10) 0.044(9) 0.009(6) 0.015(10) 0.002(10)
C24 0.036(9) 0.015(9) 0.099(17) 0.018(8) 0.025(10) 0.000(6)
C27 0.077(16) 0.032(9) 0.042(11) 0.012(7) -0.014(10) -0.022(10)
C28 0.044(11) 0.015(7) 0.025(9) 0.000(6) 0.005(7) -0.004(7)

loop_
_atom_type_symbol
_atom_type_description
_atom_type_scat_dispersion_real
_atom_type_scat_dispersion_imag
_atom_type_scat_source
C C 0.0181 0.0091 'International Tables Vol C Tables 4.2.6.8 and 6.1.1.4'
H H 0.0000 0.0000 'International Tables Vol C Tables 4.2.6.8 and 6.1.1.4'
N N 0.0311 0.0180 'International Tables Vol C Tables 4.2.6.8 and 6.1.1.4'
P P 0.2955 0.4335 'International Tables Vol C Tables 4.2.6.8 and 6.1.1.4'
S S 0.3331 0.5567 'International Tables Vol C Tables 4.2.6.8 and 6.1.1.4'
V V 0.0687 2.1097 'International Tables Vol C Tables 4.2.6.8 and 6.1.1.4'

loop_
_geom_angle_atom_site_label_1
_geom_angle_atom_site_label_2
_geom_angle_atom_site_label_3
_geom_angle
S1 V1 P1 83.93(4)
S2 V1 S1 121.17(4)
S2 V1 P1 83.22(4)
S2 V1 S3 119.97(4)
S3 V1 S1 115.03(4)
S3 V1 P1 83.26(4)
N1 V1 S1 98.06(9)
N1 V1 S2 91.07(9)
N1 V1 P1 174.16(9)
N1 V1 S3 100.73(10)
C17 S1 V1 109.10(12)
C35 S2 V1 110.25(12)
C34 P1 V1 110.44(13)
C16 P1 V1 109.58(13)
C16 P1 C34 110.39(17)
C48 P1 V1 110.71(16)
C48 P1 C34 110.70(18)
C48 P1 C16 104.88(18)
C49 S3 V1 109.75(15)
C1 N1 V1 123.3(3)
C5 N1 V1 119.2(3)
C5 N1 C1 117.0(4)
C12 C17 S1 119.2(3)
C16 C17 S1 122.3(3)
C16 C17 C12 118.5(3)
C30 C35 S2 119.3(3)
C30 C35 C34 119.3(3)
C34 C35 S2 121.3(3)
C22 C23 C30 116.3(15)
C22 C23 C18 120.3(15)
C18 C23 C30 123.3(17)
C35 C30 C23 121.0(13)
C35 C30 C29 125(2)
C31 C30 C35 119.0(4)
C31 C30 C23 119.9(13)
C31 C30 C29 115(2)
C10 C11 C12 121.3(4)
C10 C11 C6 118.5(4)
C6 C11 C12 120.2(4)
C17 C12 C11 121.8(3)
C13 C12 C17 119.1(4)
C13 C12 C11 119.0(3)
C35 C34 P1 114.4(3)
C33 C34 P1 125.5(3)
C33 C34 C35 120.1(4)
C17 C16 P1 114.8(3)
C15 C16 P1 124.6(3)
C15 C16 C17 120.6(3)
C16 C15 H15 119.6
C14 C15 C16 120.7(4)
C14 C15 H15 119.6
C47 C48 P1 124.8(4)
C47 C48 C49 121.0(4)
C49 C48 P1 114.0(3)
N1 C1 H1 118.7
N1 C1 C2 122.5(5)
C2 C1 H1 118.7
C48 C47 H47 120.5
C48 C47 C46 119.0(5)
C46 C47 H47 120.5
C48 C49 S3 121.8(3)
C48 C49 C44 118.4(5)
C44 C49 S3 119.8(4)
C30 C31 H31 119.3
C32 C31 C30 121.5(4)
C32 C31 H31 119.3
C23 C22 H22 120.1
C23 C22 C21 119.7(12)
C21 C22 H22 120.1
C12 C13 H13 119.1
C14 C13 C12 121.9(4)
C14 C13 H13 119.1
C11 C10 H10 120.3
C11 C10 C9 119.5(5)
C9 C10 H10 120.3
C15 C14 H14 120.4
C13 C14 C15 119.2(4)
C13 C14 H14 120.4
C11 C6 H6 119.5
C7 C6 C11 121.0(5)
C7 C6 H6 119.5
C23 C18 H18 120.3
C19 C18 C23 119.5(12)
C19 C18 H18 120.3
C1 C2 H2 120.1
C1 C2 C3 119.7(4)
C3 C2 H2 120.1
C34 C33 H33 120.0
C32 C33 C34 120.0(4)
C32 C33 H33 120.0
C49 C44 C41 120.5(5)
C45 C44 C49 119.4(5)
C45 C44 C41 120.1(4)
C6 C7 H7 119.9
C8 C7 C6 120.1(5)
C8 C7 H7 119.9
C47 C46 H46 119.8
C45 C46 C47 120.3(5)
C45 C46 H46 119.8
C2 C3 H3 120.9
C4 C3 C2 118.2(5)
C4 C3 H3 120.9
C44 C45 H45 119.1
C46 C45 C44 121.8(4)
C46 C45 H45 119.1
C31 C32 C33 120.0(4)
C31 C32 H32 120.0
C33 C32 H32 120.0
C10 C9 H9 119.9
C8 C9 C10 120.2(5)
C8 C9 H9 119.9
C22 C21 H21 120.9
C20 C21 C22 118.3(13)
C20 C21 H21 120.9
N1 C5 H5 118.2
N1 C5 C4 123.7(4)
C4 C5 H5 118.2
C3 C4 C5 118.8(5)
C3 C4 H4 120.6
C5 C4 H4 120.6
C18 C19 H19 119.3
C18 C19 C20 121.5(10)
C20 C19 H19 119.3
C21 C20 C19 120.5(11)
C21 C20 H20 119.7
C19 C20 H20 119.7
C7 C8 C9 120.7(5)
C7 C8 H8 119.7
C9 C8 H8 119.7
C39 C38 H38 116.9
C39 C38 H38A 123.6
C39 C38 C37 112.7(8)
C43 C38 H38 116.9
C43 C38 C39 126.2(9)
C37 C38 H38A 123.6
C38 C39 H39 119.7
C38 C39 C40 120.7(5)
C40 C39 H39 119.7
C39 C40 H40 119.0
C41 C40 C39 122.0(5)
C41 C40 H40 119.0
C44 C41 C42 126.4(6)
C40 C41 C44 121.7(5)
C40 C41 C42 109.5(7)
C36 C41 C44 113.3(9)
C36 C41 C40 123.4(8)
C41 C42 H42 117.8
C43 C42 C41 124.4(12)
C43 C42 H42 117.8
C38 C43 C42 111.3(16)
C38 C43 H43 124.3
C42 C43 H43 124.3
C41 C36 H36 121.9
C41 C36 C37 116.3(13)
C37 C36 H36 121.9
C38 C37 H37 119.3
C36 C37 C38 121.4(10)
C36 C37 H37 119.3
C26 C25 H25 122.0
C26 C25 C24 116(2)
C24 C25 H25 122.0
C25 C26 H26 119.6
C25 C26 C27 121(2)
C27 C26 H26 119.6
C24 C29 C30 119(3)
C24 C29 C28 114(3)
C28 C29 C30 127(3)
C25 C24 H24 118.3
C29 C24 C25 123(3)
C29 C24 H24 118.3
C26 C27 H27 119.1
C28 C27 C26 122(2)
C28 C27 H27 119.1
C29 C28 H28 118.3
C27 C28 C29 123(2)
C27 C28 H28 118.3

loop_
_geom_bond_atom_site_label_1
_geom_bond_atom_site_label_2
_geom_bond_distance
V1 S1 2.3007(10)
V1 S2 2.2949(10)
V1 P1 2.3560(12)
V1 S3 2.2962(12)
V1 N1 2.148(4)
S1 C17 1.770(4)
S2 C35 1.777(4)
P1 C34 1.816(4)
P1 C16 1.813(4)
P1 C48 1.807(4)
S3 C49 1.781(5)
N1 C1 1.344(5)
N1 C5 1.331(6)
C17 C12 1.418(5)
C17 C16 1.405(5)
C35 C30 1.397(5)
C35 C34 1.412(5)
C23 C30 1.50(2)
C23 C22 1.363(19)
C23 C18 1.383(15)
C30 C31 1.394(6)
C30 C29 1.48(4)
C11 C12 1.487(5)
C11 C10 1.377(6)
C11 C6 1.399(6)
C12 C13 1.391(6)
C34 C33 1.392(6)
C16 C15 1.389(6)
C15 H15 0.9500
C15 C14 1.382(6)
C48 C47 1.396(7)
C48 C49 1.407(6)
C1 H1 0.9500
C1 C2 1.373(7)
C47 H47 0.9500
C47 C46 1.399(6)
C49 C44 1.417(6)
C31 H31 0.9500
C31 C32 1.377(6)
C22 H22 0.9500
C22 C21 1.42(3)
C13 H13 0.9500
C13 C14 1.379(6)
C10 H10 0.9500
C10 C9 1.420(7)
C14 H14 0.9500
C6 H6 0.9500
C6 C7 1.380(7)
C18 H18 0.9500
C18 C19 1.343(19)
C2 H2 0.9500
C2 C3 1.378(7)
C33 H33 0.9500
C33 C32 1.382(6)
C44 C45 1.385(8)
C44 C41 1.474(8)
C7 H7 0.9500
C7 C8 1.355(8)
C46 H46 0.9500
C46 C45 1.366(8)
C3 H3 0.9500
C3 C4 1.370(7)
C45 H45 0.9500
C32 H32 0.9500
C9 H9 0.9500
C9 C8 1.360(8)
C21 H21 0.9500
C21 C20 1.359(15)
C5 H5 0.9500
C5 C4 1.380(7)
C4 H4 0.9500
C19 H19 0.9500
C19 C20 1.377(14)
C20 H20 0.9500
C8 H8 0.9500
C38 H38 0.9500
C38 H38A 0.9500
C38 C39 1.345(8)
C38 C43 1.317(17)
C38 C37 1.58(2)
C39 H39 0.9500
C39 C40 1.380(7)
C40 H40 0.9500
C40 C41 1.374(6)
C41 C42 1.58(2)
C41 C36 1.308(13)
C42 H42 0.9500
C42 C43 1.42(2)
C43 H43 0.9500
C36 H36 0.9500
C36 C37 1.385(17)
C37 H37 0.9500
C25 H25 0.9500
C25 C26 1.35(3)
C25 C24 1.49(4)
C26 H26 0.9500
C26 C27 1.38(3)
C29 C24 1.39(3)
C29 C28 1.40(3)
C24 H24 0.9500
C27 H27 0.9500
C27 C28 1.35(4)
C28 H28 0.9500
